data_7213657
loop_
_publ_author_name
'Wang, Lei'
'Zhao, Rui'
'Xu, Long-Yang'
'Liu, Ting'
'Zhao, Jiong-Peng'
'Wang, Shi-Ming'
'Liu, Fu-Chen'

_publ_section_title
;
 The synthesis, structure, and magnetic properties of two novel
 manganese(ii) azido/formate coordination polymers with isonicotinic acid
 N-oxide as a coligand
;
_journal_issue 10
_journal_name_full CrystEngComm
_journal_page_first 2070
_journal_paper_doi 10.1039/c3ce42158a
_journal_volume 16
_journal_year 2014
_chemical_formula_sum 'C13 H12 Mn2 N8 O7'
_chemical_formula_weight 502.19
_chemical_name_systematic
; 
 ? 
;
_space_group_IT_number 2
_symmetry_cell_setting triclinic
_symmetry_space_group_name_Hall '-P 1'
_symmetry_space_group_name_H-M 'P -1'
_atom_sites_solution_hydrogens geom
_atom_sites_solution_primary direct
_atom_sites_solution_secondary difmap
_audit_creation_method SHELXL-97
_cell_angle_alpha 90.66(3)
_cell_angle_beta 98.89(3)
_cell_angle_gamma 110.09(3)
_cell_formula_units_Z 2
_cell_length_a 8.3731(17)
_cell_length_b 8.4927(17)
_cell_length_c 13.562(3)
_cell_measurement_temperature 293(2)
_cell_volume 892.7(4)
_computing_cell_refinement 'Bruker XSCANS'
_computing_data_collection 'Bruker XSCANS'
_computing_data_reduction 'Bruker SHELXTL'
_computing_molecular_graphics 'Bruker SHELXTL'
_computing_publication_material 'Bruker SHELXTL'
_computing_structure_refinement 'SHELXL-97 (Sheldrick, 1997)'
_computing_structure_solution 'SHELXS-97 (Sheldrick, 1990)'
_diffrn_ambient_temperature 293(2)
_diffrn_measured_fraction_theta_full 0.995
_diffrn_measured_fraction_theta_max 0.995
_diffrn_measurement_device_type 'Bruker P4'
_diffrn_measurement_method '\w scans'
_diffrn_radiation_monochromator graphite
_diffrn_radiation_source 'fine-focus sealed tube'
_diffrn_radiation_type MoK\a
_diffrn_radiation_wavelength 0.71073
_diffrn_reflns_av_R_equivalents 0.0466
_diffrn_reflns_av_sigmaI/netI 0.0602
_diffrn_reflns_limit_h_max 10
_diffrn_reflns_limit_h_min -10
_diffrn_reflns_limit_k_max 11
_diffrn_reflns_limit_k_min -11
_diffrn_reflns_limit_l_max 17
_diffrn_reflns_limit_l_min -17
_diffrn_reflns_number 9290
_diffrn_reflns_theta_full 27.48
_diffrn_reflns_theta_max 27.48
_diffrn_reflns_theta_min 3.05
_exptl_absorpt_coefficient_mu 1.475
_exptl_absorpt_correction_type none
_exptl_crystal_density_diffrn 1.868
_exptl_crystal_density_method 'not measured'
_exptl_crystal_F_000 504
_refine_diff_density_max 0.814
_refine_diff_density_min -0.662
_refine_diff_density_rms 0.094
_refine_ls_extinction_method none
_refine_ls_goodness_of_fit_ref 1.129
_refine_ls_hydrogen_treatment mixed
_refine_ls_matrix_type full
_refine_ls_number_parameters 307
_refine_ls_number_reflns 4061
_refine_ls_number_restraints 0
_refine_ls_restrained_S_all 1.129
_refine_ls_R_factor_all 0.0661
_refine_ls_R_factor_gt 0.0525
_refine_ls_shift/su_max 0.000
_refine_ls_shift/su_mean 0.000
_refine_ls_structure_factor_coef Fsqd
_refine_ls_weighting_details 'calc w=1/[\s^2^(Fo^2^)+(0.0412P)^2^+0.8945P] where P=(Fo^2^+2Fc^2^)/3'
_refine_ls_weighting_scheme calc
_refine_ls_wR_factor_gt 0.1121
_refine_ls_wR_factor_ref 0.1179
_reflns_number_gt 3400
_reflns_number_total 4061
_reflns_threshold_expression >2sigma(I)
_cod_data_source_file c3ce42158a.txt
_cod_data_source_block 1
_cod_depositor_comments
;
The following automatic conversions were performed:

'_symmetry_cell_setting' value 'Triclinic' changed to 'triclinic'
according to
/usr/data/users/saulius/automatic-downloads/current/RSC/lib/dictionaries/cif_core.dic
dictionary named 'cif_core.dic' version 2.4.2 from 2011-04-26.

Automatic conversion script
Id: cif_fix_values 2281 2013-09-26 08:29:07Z andrius 
;
_cod_original_cell_volume 892.7(3)
_cod_original_sg_symbol_H-M P-1
_cod_database_code 7213657

loop_
_symmetry_equiv_pos_as_xyz
'x, y, z'
'-x, -y, -z'

loop_
_atom_site_label
_atom_site_type_symbol
_atom_site_fract_x
_atom_site_fract_y
_atom_site_fract_z
_atom_site_U_iso_or_equiv
_atom_site_adp_type
_atom_site_occupancy
_atom_site_symmetry_multiplicity
_atom_site_calc_flag
_atom_site_refinement_flags
Mn1 Mn 0.41814(6) 0.49965(6) 0.32254(3) 0.01733(14) Uani 1 1 d .
Mn2 Mn 0.08991(6) 0.03056(6) 0.19731(4) 0.02157(15) Uani 1 1 d .
C5 C 0.0422(5) 0.2391(5) 0.4425(3) 0.0247(7) Uani 1 1 d .
C6 C -0.0814(4) 0.2682(5) 0.4889(3) 0.0237(7) Uani 1 1 d .
O2 O -0.4596(3) 0.3817(3) 0.43033(17) 0.0248(5) Uani 1 1 d .
O3 O -0.2973(3) 0.3976(3) 0.57981(16) 0.0225(5) Uani 1 1 d .
O4 O 0.7220(3) 0.3711(3) -0.21500(16) 0.0233(5) Uani 1 1 d .
N2 N 0.7675(4) 0.8193(4) 0.3033(2) 0.0268(7) Uani 1 1 d .
C4 C -0.0553(5) 0.3465(5) 0.2960(3) 0.0270(8) Uani 1 1 d .
C3 C -0.1819(5) 0.3732(5) 0.3393(3) 0.0254(8) Uani 1 1 d .
N1 N 0.6661(4) 0.7189(5) 0.3393(3) 0.0437(9) Uani 1 1 d .
C13 C 0.3896(5) -0.0115(5) 0.3593(3) 0.0414(10) Uani 1 1 d .
H13A H 0.4297 -0.0898 0.3968 0.062 Uiso 1 1 calc R
H13B H 0.3745 0.0680 0.4046 0.062 Uiso 1 1 calc R
H13C H 0.4728 0.0468 0.3187 0.062 Uiso 1 1 calc R
N4 N -0.0466(4) 0.1565(4) 0.0853(2) 0.0358(8) Uani 1 1 d .
N8 N 0.6655(3) 0.3397(3) -0.12789(19) 0.0193(6) Uani 1 1 d .
N5 N -0.0349(4) 0.1687(4) 0.0003(2) 0.0277(7) Uani 1 1 d .
O1 O 0.1794(3) 0.2585(3) 0.30489(17) 0.0211(5) Uani 1 1 d .
O6 O 0.3221(4) 0.1420(3) 0.1392(2) 0.0384(7) Uani 1 1 d .
O7 O 0.2287(3) -0.1002(3) 0.2966(2) 0.0302(6) Uani 1 1 d .
O5 O 0.4878(3) 0.4047(3) 0.19500(17) 0.0282(6) Uani 1 1 d .
N7 N 0.0535(3) 0.2798(3) 0.3484(2) 0.0196(6) Uani 1 1 d .
C7 C 0.4390(4) 0.2793(4) 0.1350(2) 0.0214(7) Uani 1 1 d .
N6 N -0.0228(5) 0.1867(4) -0.0839(2) 0.0376(8) Uani 1 1 d .
C1 C -0.3302(4) 0.3758(4) 0.4861(2) 0.0171(6) Uani 1 1 d .
C8 C 0.5292(4) 0.2946(4) 0.0452(2) 0.0189(7) Uani 1 1 d .
C2 C -0.1958(4) 0.3352(4) 0.4373(2) 0.0184(7) Uani 1 1 d .
C10 C 0.7443(5) 0.4497(5) -0.0482(3) 0.0243(7) Uani 1 1 d .
N3 N 0.8669(5) 0.9298(5) 0.2704(3) 0.0483(10) Uani 1 1 d .
C12 C 0.4584(5) 0.1778(4) -0.0360(3) 0.0245(8) Uani 1 1 d .
C9 C 0.6770(4) 0.4304(4) 0.0388(2) 0.0229(7) Uani 1 1 d .
C11 C 0.5290(4) 0.2007(4) -0.1220(3) 0.0238(7) Uani 1 1 d .
H1 H 0.117(5) 0.197(4) 0.470(3) 0.017(9) Uiso 1 1 d .
H2 H 0.478(4) 0.122(4) -0.181(3) 0.020(9) Uiso 1 1 d .
H3 H -0.087(5) 0.240(4) 0.554(3) 0.024(9) Uiso 1 1 d .
H4 H -0.030(5) 0.376(4) 0.230(3) 0.024(9) Uiso 1 1 d .
H5 H 0.842(6) 0.539(5) -0.063(3) 0.041(12) Uiso 1 1 d .
H6 H -0.247(5) 0.425(5) 0.299(3) 0.028(10) Uiso 1 1 d .
H7 H 0.725(5) 0.518(5) 0.091(3) 0.027(10) Uiso 1 1 d .
H8 H 0.368(5) 0.087(5) -0.032(3) 0.037(11) Uiso 1 1 d .
H9 H 0.244(5) -0.178(6) 0.277(3) 0.036(13) Uiso 1 1 d .

loop_
_atom_site_aniso_label
_atom_site_aniso_U_11
_atom_site_aniso_U_22
_atom_site_aniso_U_33
_atom_site_aniso_U_23
_atom_site_aniso_U_13
_atom_site_aniso_U_12
Mn1 0.0155(3) 0.0209(3) 0.0186(3) 0.00250(19) 0.00835(19) 0.0078(2)
Mn2 0.0207(3) 0.0208(3) 0.0224(3) 0.0024(2) 0.0095(2) 0.0037(2)
C5 0.0208(18) 0.0319(19) 0.0264(19) 0.0042(15) 0.0055(14) 0.0147(16)
C6 0.0244(18) 0.0326(19) 0.0193(17) 0.0060(14) 0.0097(14) 0.0137(15)
O2 0.0237(13) 0.0323(14) 0.0241(13) 0.0026(10) 0.0063(10) 0.0158(11)
O3 0.0232(12) 0.0309(13) 0.0184(12) 0.0018(10) 0.0090(9) 0.0136(11)
O4 0.0294(13) 0.0310(13) 0.0172(12) 0.0074(9) 0.0148(10) 0.0156(11)
N2 0.0196(15) 0.0281(16) 0.0300(16) 0.0017(13) 0.0054(13) 0.0046(13)
C4 0.0236(18) 0.042(2) 0.0203(18) 0.0053(15) 0.0095(14) 0.0148(16)
C3 0.0222(18) 0.040(2) 0.0204(18) 0.0034(15) 0.0066(14) 0.0168(16)
N1 0.0288(19) 0.042(2) 0.049(2) 0.0129(16) 0.0118(16) -0.0051(16)
C13 0.047(3) 0.027(2) 0.044(2) 0.0007(17) -0.004(2) 0.0092(19)
N4 0.042(2) 0.0380(19) 0.0287(18) 0.0035(14) 0.0044(15) 0.0167(16)
N8 0.0213(14) 0.0219(14) 0.0193(14) 0.0036(11) 0.0091(11) 0.0107(12)
N5 0.0257(16) 0.0199(15) 0.0322(19) -0.0038(12) -0.0015(13) 0.0040(13)
O1 0.0135(11) 0.0247(12) 0.0289(13) -0.0007(9) 0.0121(9) 0.0082(9)
O6 0.0354(16) 0.0386(16) 0.0430(16) 0.0054(12) 0.0292(13) 0.0053(13)
O7 0.0379(16) 0.0213(13) 0.0338(15) -0.0005(11) 0.0058(12) 0.0136(12)
O5 0.0278(13) 0.0370(15) 0.0243(13) -0.0019(11) 0.0123(10) 0.0137(12)
N7 0.0130(13) 0.0239(15) 0.0241(15) -0.0024(11) 0.0081(11) 0.0071(11)
C7 0.0167(16) 0.0312(19) 0.0224(17) 0.0058(14) 0.0094(13) 0.0134(14)
N6 0.051(2) 0.0312(18) 0.0252(18) -0.0007(14) 0.0038(15) 0.0094(16)
C1 0.0155(15) 0.0147(15) 0.0216(17) 0.0021(12) 0.0068(13) 0.0044(12)
C8 0.0158(16) 0.0246(17) 0.0203(16) 0.0047(13) 0.0076(13) 0.0101(13)
C2 0.0143(15) 0.0219(16) 0.0201(16) -0.0018(12) 0.0052(12) 0.0069(13)
C10 0.0223(18) 0.0246(18) 0.0247(18) 0.0025(14) 0.0104(14) 0.0037(15)
N3 0.0313(19) 0.046(2) 0.059(2) 0.0089(18) 0.0249(18) -0.0043(17)
C12 0.0212(18) 0.0226(18) 0.0279(19) 0.0020(14) 0.0112(15) 0.0022(15)
C9 0.0238(18) 0.0252(18) 0.0192(17) -0.0008(14) 0.0054(14) 0.0074(15)
C11 0.0241(18) 0.0233(17) 0.0219(17) -0.0001(14) 0.0069(14) 0.0043(14)

loop_
_atom_type_symbol
_atom_type_description
_atom_type_scat_dispersion_real
_atom_type_scat_dispersion_imag
_atom_type_scat_source
C C 0.0033 0.0016 'International Tables Vol C Tables 4.2.6.8 and 6.1.1.4'
H H 0.0000 0.0000 'International Tables Vol C Tables 4.2.6.8 and 6.1.1.4'
Mn Mn 0.3368 0.7283 'International Tables Vol C Tables 4.2.6.8 and 6.1.1.4'
N N 0.0061 0.0033 'International Tables Vol C Tables 4.2.6.8 and 6.1.1.4'
O O 0.0106 0.0060 'International Tables Vol C Tables 4.2.6.8 and 6.1.1.4'

loop_
_geom_angle_atom_site_label_1
_geom_angle_atom_site_label_2
_geom_angle_atom_site_label_3
_geom_angle
_geom_angle_site_symmetry_1
_geom_angle_site_symmetry_3
O2 Mn1 O3 97.79(9) 1_655 2_566
O2 Mn1 O5 96.39(9) 1_655 .
O3 Mn1 O5 164.81(9) 2_566 .
O2 Mn1 N1 88.57(12) 1_655 .
O3 Mn1 N1 96.87(12) 2_566 .
O5 Mn1 N1 88.90(12) . .
O2 Mn1 O4 176.27(8) 1_655 2_665
O3 Mn1 O4 78.53(8) 2_566 2_665
O5 Mn1 O4 87.22(9) . 2_665
N1 Mn1 O4 92.48(12) . 2_665
O2 Mn1 O1 87.53(9) 1_655 .
O3 Mn1 O1 87.52(9) 2_566 .
O5 Mn1 O1 87.66(9) . .
N1 Mn1 O1 174.49(12) . .
O4 Mn1 O1 91.66(9) 2_665 .
O6 Mn2 N3 174.42(13) . 1_445
O6 Mn2 O7 87.27(11) . .
N3 Mn2 O7 90.23(13) 1_445 .
O6 Mn2 O1 86.93(10) . .
N3 Mn2 O1 88.21(12) 1_445 .
O7 Mn2 O1 92.68(10) . .
O6 Mn2 N6 87.81(12) . 2
N3 Mn2 N6 97.04(14) 1_445 2
O7 Mn2 N6 87.10(12) . 2
O1 Mn2 N6 174.74(11) . 2
O6 Mn2 N4 90.15(12) . .
N3 Mn2 N4 92.65(14) 1_445 .
O7 Mn2 N4 175.57(11) . .
O1 Mn2 N4 90.77(11) . .
N6 Mn2 N4 89.21(13) 2 .
N7 C5 C6 119.7(3) . .
N7 C5 H1 116(2) . .
C6 C5 H1 125(2) . .
C5 C6 C2 120.0(3) . .
C5 C6 H3 119(2) . .
C2 C6 H3 121(2) . .
C1 O2 Mn1 151.5(2) . 1_455
C1 O3 Mn1 128.8(2) . 2_566
N8 O4 Mn1 115.57(18) . 2_665
N1 N2 N3 175.0(4) . .
N7 C4 C3 119.8(3) . .
N7 C4 H4 114(2) . .
C3 C4 H4 126(2) . .
C4 C3 C2 120.0(3) . .
C4 C3 H6 114(2) . .
C2 C3 H6 126(2) . .
N2 N1 Mn1 149.5(3) . .
O7 C13 H13A 109.5 . .
O7 C13 H13B 109.5 . .
H13A C13 H13B 109.5 . .
O7 C13 H13C 109.5 . .
H13A C13 H13C 109.5 . .
H13B C13 H13C 109.5 . .
N5 N4 Mn2 126.8(3) . .
O4 N8 C11 119.5(3) . .
O4 N8 C10 119.2(3) . .
C11 N8 C10 121.3(3) . .
N6 N5 N4 177.7(4) . .
N7 O1 Mn2 114.01(18) . .
N7 O1 Mn1 111.52(18) . .
Mn2 O1 Mn1 131.81(10) . .
C7 O6 Mn2 142.4(2) . .
C13 O7 Mn2 121.8(2) . .
C13 O7 H9 102(3) . .
Mn2 O7 H9 121(3) . .
C7 O5 Mn1 140.9(2) . .
C5 N7 O1 119.6(3) . .
C5 N7 C4 121.8(3) . .
O1 N7 C4 118.6(3) . .
O5 C7 O6 127.6(3) . .
O5 C7 C8 116.6(3) . .
O6 C7 C8 115.8(3) . .
N5 N6 Mn2 122.6(3) . 2
O2 C1 O3 127.2(3) . .
O2 C1 C2 117.3(3) . .
O3 C1 C2 115.4(3) . .
C12 C8 C9 118.2(3) . .
C12 C8 C7 120.2(3) . .
C9 C8 C7 121.5(3) . .
C6 C2 C3 118.6(3) . .
C6 C2 C1 122.1(3) . .
C3 C2 C1 119.2(3) . .
N8 C10 C9 120.3(3) . .
N8 C10 H5 112(2) . .
C9 C10 H5 128(2) . .
N2 N3 Mn2 151.7(3) . 1_665
C11 C12 C8 120.5(3) . .
C11 C12 H8 120(3) . .
C8 C12 H8 120(3) . .
C10 C9 C8 119.8(3) . .
C10 C9 H7 119(2) . .
C8 C9 H7 121(2) . .
N8 C11 C12 119.6(3) . .
N8 C11 H2 119(2) . .
C12 C11 H2 122(2) . .

loop_
_geom_bond_atom_site_label_1
_geom_bond_atom_site_label_2
_geom_bond_distance
_geom_bond_site_symmetry_2
Mn1 O2 2.113(2) 1_655
Mn1 O3 2.129(2) 2_566
Mn1 O5 2.141(2) .
Mn1 N1 2.240(3) .
Mn1 O4 2.258(2) 2_665
Mn1 O1 2.297(2) .
Mn2 O6 2.127(3) .
Mn2 N3 2.167(3) 1_445
Mn2 O7 2.199(3) .
Mn2 O1 2.244(2) .
Mn2 N6 2.245(3) 2
Mn2 N4 2.258(3) .
C5 N7 1.336(4) .
C5 C6 1.379(5) .
C5 H1 0.86(4) .
C6 C2 1.381(5) .
C6 H3 0.93(4) .
O2 C1 1.239(4) .
O2 Mn1 2.113(2) 1_455
O3 C1 1.255(4) .
O3 Mn1 2.129(2) 2_566
O4 N8 1.336(3) .
O4 Mn1 2.258(2) 2_665
N2 N1 1.152(4) .
N2 N3 1.166(4) .
C4 N7 1.348(4) .
C4 C3 1.370(5) .
C4 H4 0.97(4) .
C3 C2 1.384(5) .
C3 H6 0.93(4) .
C13 O7 1.428(5) .
C13 H13A 0.9600 .
C13 H13B 0.9600 .
C13 H13C 0.9600 .
N4 N5 1.174(4) .
N8 C11 1.345(4) .
N8 C10 1.345(4) .
N5 N6 1.170(4) .
O1 N7 1.346(3) .
O6 C7 1.247(4) .
O7 H9 0.77(5) .
O5 C7 1.242(4) .
C7 C8 1.514(4) .
N6 Mn2 2.245(3) 2
C1 C2 1.522(4) .
C8 C12 1.385(5) .
C8 C9 1.387(5) .
C10 C9 1.372(5) .
C10 H5 0.96(4) .
N3 Mn2 2.167(3) 1_665
C12 C11 1.373(5) .
C12 H8 0.88(4) .
C9 H7 0.95(4) .
C11 H2 0.98(3) .

loop_
_geom_torsion_atom_site_label_1
_geom_torsion_atom_site_label_2
_geom_torsion_atom_site_label_3
_geom_torsion_atom_site_label_4
_geom_torsion
_geom_torsion_site_symmetry_1
_geom_torsion_site_symmetry_4
N7 C5 C6 C2 1.6(5) . .
N7 C4 C3 C2 1.4(6) . .
N3 N2 N1 Mn1 117(4) . .
O2 Mn1 N1 N2 136.4(6) 1_655 .
O3 Mn1 N1 N2 -125.9(6) 2_566 .
O5 Mn1 N1 N2 40.0(6) . .
O4 Mn1 N1 N2 -47.2(6) 2_665 .
O1 Mn1 N1 N2 91.4(13) . .
O6 Mn2 N4 N5 42.6(3) . .
N3 Mn2 N4 N5 -142.2(3) 1_445 .
O7 Mn2 N4 N5 -11.7(16) . .
O1 Mn2 N4 N5 129.5(3) . .
N6 Mn2 N4 N5 -45.2(3) 2 .
Mn1 O4 N8 C11 83.6(3) 2_665 .
Mn1 O4 N8 C10 -95.1(3) 2_665 .
Mn2 N4 N5 N6 -135(10) . .
O6 Mn2 O1 N7 162.7(2) . .
N3 Mn2 O1 N7 -20.0(2) 1_445 .
O7 Mn2 O1 N7 -110.2(2) . .
N6 Mn2 O1 N7 162.3(11) 2 .
N4 Mn2 O1 N7 72.6(2) . .
O6 Mn2 O1 Mn1 3.10(15) . .
N3 Mn2 O1 Mn1 -179.63(17) 1_445 .
O7 Mn2 O1 Mn1 90.22(15) . .
N6 Mn2 O1 Mn1 2.7(12) 2 .
N4 Mn2 O1 Mn1 -87.00(16) . .
O2 Mn1 O1 N7 105.84(19) 1_655 .
O3 Mn1 O1 N7 7.92(19) 2_566 .
O5 Mn1 O1 N7 -157.7(2) . .
N1 Mn1 O1 N7 150.9(11) . .
O4 Mn1 O1 N7 -70.52(19) 2_665 .
O2 Mn1 O1 Mn2 -94.18(15) 1_655 .
O3 Mn1 O1 Mn2 167.91(15) 2_566 .
O5 Mn1 O1 Mn2 2.32(15) . .
N1 Mn1 O1 Mn2 -49.2(12) . .
O4 Mn1 O1 Mn2 89.47(14) 2_665 .
N3 Mn2 O6 C7 -49.2(15) 1_445 .
O7 Mn2 O6 C7 -112.6(4) . .
O1 Mn2 O6 C7 -19.8(4) . .
N6 Mn2 O6 C7 160.2(4) 2 .
N4 Mn2 O6 C7 71.0(4) . .
O6 Mn2 O7 C13 53.0(3) . .
N3 Mn2 O7 C13 -122.0(3) 1_445 .
O1 Mn2 O7 C13 -33.8(3) . .
N6 Mn2 O7 C13 141.0(3) 2 .
N4 Mn2 O7 C13 107.4(14) . .
O2 Mn1 O5 C7 84.8(4) 1_655 .
O3 Mn1 O5 C7 -74.0(6) 2_566 .
N1 Mn1 O5 C7 173.2(4) . .
O4 Mn1 O5 C7 -94.2(4) 2_665 .
O1 Mn1 O5 C7 -2.4(4) . .
C6 C5 N7 O1 176.9(3) . .
C6 C5 N7 C4 -1.2(5) . .
Mn2 O1 N7 C5 102.7(3) . .
Mn1 O1 N7 C5 -93.5(3) . .
Mn2 O1 N7 C4 -79.1(3) . .
Mn1 O1 N7 C4 84.7(3) . .
C3 C4 N7 C5 -0.3(5) . .
C3 C4 N7 O1 -178.5(3) . .
Mn1 O5 C7 O6 -8.8(6) . .
Mn1 O5 C7 C8 170.2(2) . .
Mn2 O6 C7 O5 25.5(7) . .
Mn2 O6 C7 C8 -153.5(3) . .
N4 N5 N6 Mn2 -165(10) . 2
Mn1 O2 C1 O3 108.6(5) 1_455 .
Mn1 O2 C1 C2 -72.4(5) 1_455 .
Mn1 O3 C1 O2 -13.8(5) 2_566 .
Mn1 O3 C1 C2 167.2(2) 2_566 .
O5 C7 C8 C12 -165.2(3) . .
O6 C7 C8 C12 13.9(5) . .
O5 C7 C8 C9 10.4(5) . .
O6 C7 C8 C9 -170.5(3) . .
C5 C6 C2 C3 -0.5(5) . .
C5 C6 C2 C1 -177.7(3) . .
C4 C3 C2 C6 -0.9(5) . .
C4 C3 C2 C1 176.3(3) . .
O2 C1 C2 C6 -156.8(3) . .
O3 C1 C2 C6 22.4(4) . .
O2 C1 C2 C3 26.1(4) . .
O3 C1 C2 C3 -154.8(3) . .
O4 N8 C10 C9 172.6(3) . .
C11 N8 C10 C9 -6.1(5) . .
N1 N2 N3 Mn2 164(4) . 1_665
C9 C8 C12 C11 -2.9(5) . .
C7 C8 C12 C11 172.9(3) . .
N8 C10 C9 C8 1.5(5) . .
C12 C8 C9 C10 2.9(5) . .
C7 C8 C9 C10 -172.8(3) . .
O4 N8 C11 C12 -172.6(3) . .
C10 N8 C11 C12 6.1(5) . .
C8 C12 C11 N8 -1.6(5) . .
